data_7061854
loop_
_publ_author_name
'Dkhar, Lincoln'
'Gupta, Hrishikesh'
'Poluri, Krishna Mohan'
'Gannon, Paige M.'
'Kaminsky, Werner'
'Kollipara, Mohan Rao'

_publ_section_title
;
 Influence of counterions on the formation of supramolecular platinum
 group metal complexes containing pyridyl thioamide derivatives:
 antioxidant and antimicrobial studies
;
_journal_issue 40
_journal_name_full 'New Journal of Chemistry'
_journal_page_first 19241
_journal_page_last 19253
_journal_paper_doi 10.1039/D2NJ03108F
_journal_volume 46
_journal_year 2022
_chemical_formula_moiety 'C20 H27 Cl2 Ir N2 O S, C H2 Cl2'
_chemical_formula_sum 'C21 H29 Cl4 Ir N2 O S'
_chemical_formula_weight 691.52
_space_group_IT_number 62
_space_group_name_Hall '-P 2ac 2n'
_space_group_name_H-M_alt 'P n m a'
_symmetry_cell_setting orthorhombic
_symmetry_Int_Tables_number 62
_symmetry_space_group_name_Hall '-P 2ac 2n'
_symmetry_space_group_name_H-M 'P n m a'
_atom_sites_solution_hydrogens geom
_atom_sites_solution_primary dual
_audit_conform_dict_location ftp://ftp.iucr.org/pub/cif_core.dic
_audit_conform_dict_name cif_core.dic
_audit_conform_dict_version 2.4.3
_audit_creation_date 2020-02-27T14:16:53-00:00
_audit_creation_method 'WinGX routine CIF_UPDATE'
_audit_update_record
;
2022-02-26 deposited with the CCDC.	2022-09-12 downloaded from the CCDC.
;
_cell_angle_alpha 90
_cell_angle_beta 90
_cell_angle_gamma 90
_cell_formula_units_Z 4
_cell_length_a 8.6022(9)
_cell_length_b 11.3914(10)
_cell_length_c 26.1587(18)
_cell_measurement_reflns_used 1874
_cell_measurement_temperature 294(2)
_cell_measurement_theta_max 27.893
_cell_measurement_theta_min 3.907
_cell_volume 2563.3(4)
_computing_cell_refinement 'CrysAlisPro 1.171.38.43 (Rigaku OD, 2015)'
_computing_data_collection 'CrysAlisPro 1.171.38.43 (Rigaku OD, 2015)'
_computing_data_reduction 'CrysAlisPro 1.171.38.43 (Rigaku OD, 2015)'
_computing_molecular_graphics 'Olex2 (Dolomanov et al., 2009)'
_computing_publication_material 'Olex2 (Dolomanov et al., 2009)'
_computing_structure_refinement 'SHELXL-2014/7 (Sheldrick, 2014)'
_computing_structure_solution 'ShelXT (Sheldrick, 2015)'
_diffrn_ambient_environment air
_diffrn_ambient_temperature 294(2)
_diffrn_detector 'CCD plate'
_diffrn_detector_area_resol_mean 8.064
_diffrn_detector_type Eos
_diffrn_measured_fraction_theta_full 0.965
_diffrn_measured_fraction_theta_max 0.965
_diffrn_measurement_device 'four-circle diffractometer'
_diffrn_measurement_device_type 'Xcalibur, Eos, Gemini'
_diffrn_measurement_method '\w scans'
_diffrn_orient_matrix_type 'CrysAlisPro convention (1999,Acta A55,543-557)'
_diffrn_orient_matrix_UB_11 0.0602249
_diffrn_orient_matrix_UB_12 0.0068328
_diffrn_orient_matrix_UB_13 0.0039427
_diffrn_orient_matrix_UB_21 -0.0135625
_diffrn_orient_matrix_UB_22 0.024534
_diffrn_orient_matrix_UB_23 -0.030155
_diffrn_orient_matrix_UB_31 -0.0083964
_diffrn_orient_matrix_UB_32 0.0093281
_diffrn_orient_matrix_UB_33 0.0765743
_diffrn_radiation_monochromator graphite
_diffrn_radiation_probe x-ray
_diffrn_radiation_type MoK\a
_diffrn_radiation_wavelength 0.71073
_diffrn_reflns_av_R_equivalents 0.0566
_diffrn_reflns_av_unetI/netI 0.0554
_diffrn_reflns_Laue_measured_fraction_full 0.965
_diffrn_reflns_Laue_measured_fraction_max 0.965
_diffrn_reflns_limit_h_max 9
_diffrn_reflns_limit_h_min -10
_diffrn_reflns_limit_k_max 6
_diffrn_reflns_limit_k_min -13
_diffrn_reflns_limit_l_max 31
_diffrn_reflns_limit_l_min -29
_diffrn_reflns_number 5319
_diffrn_reflns_point_group_measured_fraction_full 0.965
_diffrn_reflns_point_group_measured_fraction_max 0.965
_diffrn_reflns_theta_full 25
_diffrn_reflns_theta_max 25.023
_diffrn_reflns_theta_min 3.352
_diffrn_source 'fine-focus sealed X-ray tube'
_diffrn_source_type 'Enhance (Mo) X-ray Source'
_exptl_absorpt_coefficient_mu 5.723
_exptl_absorpt_correction_T_max 1
_exptl_absorpt_correction_T_min 0.39652
_exptl_absorpt_correction_type multi-scan
_exptl_absorpt_process_details
;
        CrysAlisPro 1.171.38.43 (Rigaku Oxford Diffraction, 2015)
        Empirical absorption correction using spherical harmonics,
 implemented in SCALE3 ABSPACK scaling algorithm.
;
_exptl_crystal_colour orange
_exptl_crystal_density_diffrn 1.792
_exptl_crystal_description block
_exptl_crystal_F_000 1352
_exptl_crystal_size_max 0.25
_exptl_crystal_size_mid 0.23
_exptl_crystal_size_min 0.21
_refine_diff_density_max 2.806
_refine_diff_density_min -2.865
_refine_diff_density_rms 0.168
_refine_ls_extinction_coef 0.0011(3)
_refine_ls_extinction_expression Fc^*^=kFc[1+0.001xFc^2^\l^3^/sin(2\q)]^-1/4^
_refine_ls_extinction_method 'SHELXL-2014/7 (Sheldrick 2014'
_refine_ls_goodness_of_fit_ref 1.086
_refine_ls_hydrogen_treatment constr
_refine_ls_matrix_type full
_refine_ls_number_parameters 205
_refine_ls_number_reflns 2303
_refine_ls_number_restraints 108
_refine_ls_restrained_S_all 1.075
_refine_ls_R_factor_all 0.057
_refine_ls_R_factor_gt 0.0511
_refine_ls_shift/su_max 0.001
_refine_ls_shift/su_mean 0
_refine_ls_structure_factor_coef Fsqd
_refine_ls_weighting_details 'w=1/[\s^2^(Fo^2^)+(0.0486P)^2^+16.1601P] where P=(Fo^2^+2Fc^2^)/3'
_refine_ls_weighting_scheme calc
_refine_ls_wR_factor_gt 0.114
_refine_ls_wR_factor_ref 0.1175
_reflns_Friedel_coverage 0
_reflns_number_gt 2095
_reflns_number_total 2303
_reflns_threshold_expression 'I > 2\s(I)'
_cod_data_source_file d2nj03108f2.cif
_cod_data_source_block shelx_CCDC2
_cod_depositor_comments 'Adding full bibliography for 7061852--7061867.cif.'
_cod_database_code 7061854
_shelx_estimated_absorpt_t_min 0.329
_shelx_estimated_absorpt_t_max 0.379

loop_
_symmetry_equiv_pos_as_xyz
'x, y, z'
'-x+1/2, -y, z+1/2'
'-x, y+1/2, -z'
'x+1/2, -y+1/2, -z+1/2'
'-x, -y, -z'
'x-1/2, y, -z-1/2'
'x, -y-1/2, z'
'-x-1/2, y-1/2, z-1/2'

loop_
_atom_site_label
_atom_site_type_symbol
_atom_site_fract_x
_atom_site_fract_y
_atom_site_fract_z
_atom_site_U_iso_or_equiv
_atom_site_adp_type
_atom_site_occupancy
_atom_site_site_symmetry_order
_atom_site_calc_flag
_atom_site_refinement_flags_posn
_atom_site_refinement_flags_adp
_atom_site_refinement_flags_occupancy
_atom_site_disorder_assembly
_atom_site_disorder_group
C1 C 0.8255(10) 0.6811(8) 0.7028(3) 0.039(6) Uani 0.5 1 d G U P A -1
C2 C 0.7180(10) 0.6658(7) 0.6621(3) 0.051(6) Uani 0.5 1 d G U P A -1
C3 C 0.6750(8) 0.7786(7) 0.6439(3) 0.031(4) Uani 0.5 1 d G U P A -1
C4 C 0.7559(10) 0.8637(7) 0.6733(3) 0.037(4) Uani 0.5 1 d G U P A -1
C5 C 0.8489(9) 0.8035(9) 0.7097(3) 0.044(6) Uani 0.5 1 d G U P A -1
C6 C 0.9015(15) 0.5843(10) 0.7332(5) 0.085(9) Uani 0.5 1 d G U P A -1
H6A H 0.8893 0.5111 0.7156 0.127 Uiso 0.5 1 calc R U P A -1
H6B H 0.8533 0.5792 0.7663 0.127 Uiso 0.5 1 calc R U P A -1
H6C H 1.0101 0.6012 0.7373 0.127 Uiso 0.5 1 calc R U P A -1
C7 C 0.6597(17) 0.5498(7) 0.6418(6) 0.083(8) Uani 0.5 1 d G U P A -1
H7A H 0.7448 0.4956 0.6394 0.125 Uiso 0.5 1 calc R U P A -1
H7B H 0.615 0.5613 0.6085 0.125 Uiso 0.5 1 calc R U P A -1
H7C H 0.5823 0.5189 0.6645 0.125 Uiso 0.5 1 calc R U P A -1
C8 C 0.5630(11) 0.8038(10) 0.6009(4) 0.076(7) Uani 0.5 1 d G U P A -1
H8A H 0.4587 0.8045 0.6139 0.113 Uiso 0.5 1 calc R U P A -1
H8B H 0.5723 0.7439 0.5752 0.113 Uiso 0.5 1 calc R U P A -1
H8C H 0.5867 0.8788 0.5861 0.113 Uiso 0.5 1 calc R U P A -1
C9 C 0.7449(17) 0.9952(7) 0.6671(5) 0.070(6) Uani 0.5 1 d G U P A -1
H9A H 0.7079 1.0133 0.6334 0.106 Uiso 0.5 1 calc R U P A -1
H9B H 0.8458 1.0295 0.6719 0.106 Uiso 0.5 1 calc R U P A -1
H9C H 0.6742 1.0264 0.692 0.106 Uiso 0.5 1 calc R U P A -1
C10 C 0.9542(14) 0.8596(12) 0.7489(4) 0.065(7) Uani 0.5 1 d G U P A -1
H10A H 0.8927 0.9029 0.773 0.098 Uiso 0.5 1 calc R U P A -1
H10B H 1.0252 0.9118 0.732 0.098 Uiso 0.5 1 calc R U P A -1
H10C H 1.0115 0.7997 0.7665 0.098 Uiso 0.5 1 calc R U P A -1
C11 C 0.8962(9) 0.8515(8) 0.5268(3) 0.0377(19) Uani 1 1 d . . . . .
H11 H 0.8956 0.9206 0.5457 0.045 Uiso 1 1 calc R U . A .
C12 C 0.8896(9) 0.8541(9) 0.4736(3) 0.040(2) Uani 1 1 d . . . . .
H12 H 0.8829 0.9256 0.4565 0.048 Uiso 1 1 calc R U . . .
C13 C 0.8929(13) 0.75 0.4460(5) 0.042(3) Uani 1 2 d S T P B .
C14 C 0.9141(15) 0.75 0.3901(5) 0.057(4) Uani 1 2 d S T P . .
N1 N 0.9042(13) 0.738(4) 0.5520(4) 0.029(5) Uani 0.5 1 d . U P A -1
N2 N 0.7977(15) 0.7035(13) 0.3605(4) 0.035(3) Uani 0.5 1 d . U P B -1
O1 O 0.5429(14) 0.7759(14) 0.2969(5) 0.059(5) Uani 0.5 1 d . U P B -1
C15 C 0.639(2) 0.6873(18) 0.3790(7) 0.046(4) Uani 0.5 1 d . U P B -1
H15A H 0.6339 0.7032 0.4154 0.055 Uiso 0.5 1 calc R U P B -1
H15B H 0.6058 0.6069 0.3733 0.055 Uiso 0.5 1 calc R U P B -1
C16 C 0.531(2) 0.772(2) 0.3499(6) 0.052(6) Uani 0.5 1 d . U P B -1
H16A H 0.4244 0.7522 0.3584 0.062 Uiso 0.5 1 calc R U P B -1
H16B H 0.5497 0.8509 0.3628 0.062 Uiso 0.5 1 calc R U P B -1
C17 C 0.697(2) 0.777(2) 0.2799(7) 0.064(7) Uani 0.5 1 d . U P B -1
H17A H 0.7361 0.8565 0.2835 0.076 Uiso 0.5 1 calc R U P B -1
H17B H 0.6967 0.7589 0.2437 0.076 Uiso 0.5 1 calc R U P B -1
C18 C 0.811(2) 0.6950(17) 0.3058(6) 0.045(4) Uani 0.5 1 d . U P B -1
H18A H 0.7904 0.6149 0.2951 0.054 Uiso 0.5 1 calc R U P B -1
H18B H 0.916 0.715 0.2955 0.054 Uiso 0.5 1 calc R U P B -1
C19 C 0.2881(18) 0.75 0.4995(5) 0.059(4) Uani 1 2 d S T P . .
H19A H 0.1945 0.75 0.4789 0.071 Uiso 1 2 calc R U P . .
H19B H 0.2567 0.75 0.5352 0.071 Uiso 1 2 calc R U P . .
Cl1 Cl 1.1221(3) 0.8963(3) 0.62341(9) 0.0537(6) Uani 1 1 d . . . . .
Cl2 Cl 0.3908(5) 0.8761(3) 0.48725(14) 0.0950(12) Uani 1 1 d . . . . .
Ir1 Ir 0.92136(5) 0.75 0.63296(2) 0.0305(2) Uani 1 2 d S TU P . .
S1 S 1.0944(5) 0.7744(12) 0.37052(16) 0.061(4) Uani 0.5 1 d . . P B .

loop_
_atom_site_aniso_label
_atom_site_aniso_U_11
_atom_site_aniso_U_22
_atom_site_aniso_U_33
_atom_site_aniso_U_23
_atom_site_aniso_U_13
_atom_site_aniso_U_12
C1 0.039(8) 0.044(9) 0.035(8) 0.009(7) 0.012(7) 0.005(7)
C2 0.056(9) 0.053(9) 0.044(8) -0.010(8) 0.011(8) -0.005(8)
C3 0.035(6) 0.037(10) 0.021(5) 0.002(5) 0.011(5) 0.013(5)
C4 0.038(7) 0.034(7) 0.039(8) 0.000(7) 0.002(7) -0.001(7)
C5 0.043(9) 0.057(9) 0.034(8) -0.001(7) -0.011(7) -0.004(7)
C6 0.083(15) 0.091(15) 0.081(15) 0.024(13) 0.019(12) 0.017(13)
C7 0.083(14) 0.082(14) 0.086(15) -0.017(13) 0.037(12) -0.014(13)
C8 0.035(9) 0.127(17) 0.064(11) 0.001(12) -0.012(9) 0.007(10)
C9 0.077(13) 0.057(11) 0.077(13) -0.007(11) 0.019(12) 0.010(11)
C10 0.064(12) 0.096(15) 0.035(9) -0.019(11) -0.001(9) -0.004(11)
C11 0.037(4) 0.038(5) 0.038(5) 0.005(4) 0.004(4) 0.003(4)
C12 0.042(5) 0.050(5) 0.027(4) 0.011(4) 0.002(4) 0.004(4)
C13 0.023(6) 0.077(9) 0.026(6) 0 0.001(5) 0
C14 0.038(7) 0.107(12) 0.027(7) 0 -0.003(6) 0
N1 0.042(5) 0.025(12) 0.021(4) 0.009(7) 0.001(4) -0.002(7)
N2 0.037(6) 0.045(6) 0.023(5) -0.002(5) -0.002(5) 0.013(5)
O1 0.056(6) 0.067(11) 0.055(6) 0.005(6) -0.022(5) 0.005(6)
C15 0.043(7) 0.051(8) 0.043(7) 0.003(7) 0.000(6) 0.005(7)
C16 0.049(7) 0.055(12) 0.051(7) 0.000(8) -0.006(6) -0.003(7)
C17 0.074(9) 0.068(12) 0.049(7) 0.002(8) -0.010(7) 0.009(8)
C18 0.050(8) 0.055(8) 0.031(7) 0.007(7) -0.001(6) 0.006(7)
C19 0.054(9) 0.081(11) 0.043(8) 0 -0.004(7) 0
Cl1 0.0512(13) 0.0650(16) 0.0448(12) -0.0034(12) -0.0003(11) -0.0170(12)
Cl2 0.136(3) 0.071(2) 0.078(2) 0.0058(19) -0.001(2) -0.027(2)
Ir1 0.0346(3) 0.0387(3) 0.0180(3) 0 -0.00053(17) 0
S1 0.042(2) 0.101(13) 0.040(2) 0.002(3) 0.0068(16) 0.010(3)

loop_
_atom_type_symbol
_atom_type_description
_atom_type_scat_dispersion_real
_atom_type_scat_dispersion_imag
_atom_type_scat_source
C C 0.0033 0.0016 'International Tables Vol C Tables 4.2.6.8 and 6.1.1.4'
H H 0 0 'International Tables Vol C Tables 4.2.6.8 and 6.1.1.4'
Cl Cl 0.1484 0.1585 'International Tables Vol C Tables 4.2.6.8 and 6.1.1.4'
N N 0.0061 0.0033 'International Tables Vol C Tables 4.2.6.8 and 6.1.1.4'
O O 0.0106 0.006 'International Tables Vol C Tables 4.2.6.8 and 6.1.1.4'
Ir Ir -1.4442 7.9887 'International Tables Vol C Tables 4.2.6.8 and 6.1.1.4'
S S 0.1246 0.1234 'International Tables Vol C Tables 4.2.6.8 and 6.1.1.4'

loop_
_geom_angle_atom_site_label_1
_geom_angle_atom_site_label_2
_geom_angle_atom_site_label_3
_geom_angle
_geom_angle_site_symmetry_1
_geom_angle_site_symmetry_3
_geom_angle_publ_flag
C2 C1 C5 108 . . ?
C2 C1 C6 126 . . ?
C5 C1 C6 126 . . ?
C2 C1 Ir1 70.1(3) . . ?
C5 C1 Ir1 72.3(3) . . ?
C6 C1 Ir1 123.3(3) . . ?
C3 C2 C1 108 . . ?
C3 C2 C7 126 . . ?
C1 C2 C7 126 . . ?
C3 C2 Ir1 71.8(3) . . ?
C1 C2 Ir1 71.3(3) . . ?
C7 C2 Ir1 122.6(3) . . ?
C2 C3 C4 108 . . ?
C2 C3 C8 126 . . ?
C4 C3 C8 126 . . ?
C2 C3 Ir1 69.7(3) . . ?
C4 C3 Ir1 72.2(3) . . ?
C8 C3 Ir1 123.7(2) . . ?
C5 C4 C3 108 . . ?
C5 C4 C9 126 . . ?
C3 C4 C9 126 . . ?
C5 C4 Ir1 70.8(3) . . ?
C3 C4 Ir1 69.8(3) . . ?
C9 C4 Ir1 125.0(3) . . ?
C4 C5 C1 108 . . ?
C4 C5 C10 126 . . ?
C1 C5 C10 126 . . ?
C4 C5 Ir1 71.4(3) . . ?
C1 C5 Ir1 69.5(3) . . ?
C10 C5 Ir1 124.7(3) . . ?
C1 C6 H6A 109.5 . . ?
C1 C6 H6B 109.5 . . ?
H6A C6 H6B 109.5 . . ?
C1 C6 H6C 109.5 . . ?
H6A C6 H6C 109.5 . . ?
H6B C6 H6C 109.5 . . ?
C2 C7 H7A 109.5 . . ?
C2 C7 H7B 109.5 . . ?
H7A C7 H7B 109.5 . . ?
C2 C7 H7C 109.5 . . ?
H7A C7 H7C 109.5 . . ?
H7B C7 H7C 109.5 . . ?
C3 C8 H8A 109.5 . . ?
C3 C8 H8B 109.5 . . ?
H8A C8 H8B 109.5 . . ?
C3 C8 H8C 109.5 . . ?
H8A C8 H8C 109.5 . . ?
H8B C8 H8C 109.5 . . ?
C4 C9 H9A 109.5 . . ?
C4 C9 H9B 109.5 . . ?
H9A C9 H9B 109.5 . . ?
C4 C9 H9C 109.5 . . ?
H9A C9 H9C 109.5 . . ?
H9B C9 H9C 109.5 . . ?
C5 C10 H10A 109.5 . . ?
C5 C10 H10B 109.5 . . ?
H10A C10 H10B 109.5 . . ?
C5 C10 H10C 109.5 . . ?
H10A C10 H10C 109.5 . . ?
H10B C10 H10C 109.5 . . ?
C12 C11 N1 118.3(11) . . ?
C12 C11 H11 120.9 . . ?
N1 C11 H11 120.9 . . ?
C13 C12 C11 120.0(8) . . ?
C13 C12 H12 120 . . ?
C11 C12 H12 120 . . ?
C12 C13 C12 117.4(10) 7_575 . ?
C12 C13 C14 121.2(5) 7_575 . ?
C12 C13 C14 121.2(5) . . ?
N2 C14 C13 118.0(11) . . ?
N2 C14 S1 116.4(9) . 7_575 ?
C13 C14 S1 115.0(9) . 7_575 ?
N2 C14 S1 125.0(10) . . ?
C13 C14 S1 115.0(9) . . ?
S1 C14 S1 19.3(9) 7_575 . ?
C11 N1 Ir1 113.3(19) . . ?
C14 N2 C18 122.0(13) . . ?
C14 N2 C15 123.0(12) . . ?
C18 N2 C15 113.2(13) . . ?
C16 O1 C17 112.8(13) . . ?
N2 C15 C16 108.7(15) . . ?
N2 C15 H15A 109.9 . . ?
C16 C15 H15A 109.9 . . ?
N2 C15 H15B 109.9 . . ?
C16 C15 H15B 109.9 . . ?
H15A C15 H15B 108.3 . . ?
O1 C16 C15 117.7(17) . . ?
O1 C16 H16A 107.9 . . ?
C15 C16 H16A 107.9 . . ?
O1 C16 H16B 107.9 . . ?
C15 C16 H16B 107.9 . . ?
H16A C16 H16B 107.2 . . ?
O1 C17 C18 117.8(17) . . ?
O1 C17 H17A 107.9 . . ?
C18 C17 H17A 107.9 . . ?
O1 C17 H17B 107.9 . . ?
C18 C17 H17B 107.9 . . ?
H17A C17 H17B 107.2 . . ?
N2 C18 C17 110.6(15) . . ?
N2 C18 H18A 109.5 . . ?
C17 C18 H18A 109.5 . . ?
N2 C18 H18B 109.5 . . ?
C17 C18 H18B 109.5 . . ?
H18A C18 H18B 108.1 . . ?
Cl2 C19 Cl2 113.6(9) . 7_575 ?
Cl2 C19 H19A 108.9 . . ?
Cl2 C19 H19A 108.9 7_575 . ?
Cl2 C19 H19B 108.9 . . ?
Cl2 C19 H19B 108.9 7_575 . ?
H19A C19 H19B 107.7 . . ?
N1 Ir1 C2 105.6(6) . . ?
N1 Ir1 C1 142.6(8) . . ?
C2 Ir1 C1 38.68(14) . . ?
N1 Ir1 C3 94.2(4) . . ?
C2 Ir1 C3 38.57(12) . . ?
C1 Ir1 C3 64.35(15) . . ?
N1 Ir1 C5 155.7(7) . . ?
C2 Ir1 C5 64.18(15) . . ?
C1 Ir1 C5 38.18(11) . . ?
C3 Ir1 C5 63.74(15) . . ?
N1 Ir1 C4 118.2(8) . . ?
C2 Ir1 C4 64.06(14) . . ?
C1 Ir1 C4 63.80(15) . . ?
C3 Ir1 C4 38.02(12) . . ?
C5 Ir1 C4 37.80(13) . . ?
N1 Ir1 Cl1 84.3(8) . 7_575 ?
C2 Ir1 Cl1 108.2(2) . 7_575 ?
C1 Ir1 Cl1 96.3(2) . 7_575 ?
C3 Ir1 Cl1 145.0(2) . 7_575 ?
C5 Ir1 Cl1 119.4(2) . 7_575 ?
C4 Ir1 Cl1 157.1(2) . 7_575 ?
N1 Ir1 Cl1 89.5(8) . . ?
C2 Ir1 Cl1 159.0(2) . . ?
C1 Ir1 Cl1 127.9(3) . . ?
C3 Ir1 Cl1 127.6(2) . . ?
C5 Ir1 Cl1 96.1(2) . . ?
C4 Ir1 Cl1 96.1(2) . . ?
Cl1 Ir1 Cl1 87.37(14) 7_575 . ?
S1 S1 C14 80.3(5) 7_575 . ?

loop_
_geom_bond_atom_site_label_1
_geom_bond_atom_site_label_2
_geom_bond_distance
_geom_bond_site_symmetry_2
_geom_bond_publ_flag
C1 C2 1.42 . ?
C1 C5 1.42 . ?
C1 C6 1.5095 . ?
C1 Ir1 2.152(8) . ?
C2 C3 1.42 . ?
C2 C7 1.5095 . ?
C2 Ir1 2.136(8) . ?
C3 C4 1.42 . ?
C3 C8 1.5095 . ?
C3 Ir1 2.163(7) . ?
C4 C5 1.42 . ?
C4 C9 1.5095 . ?
C4 Ir1 2.196(8) . ?
C5 C10 1.5095 . ?
C5 Ir1 2.188(7) . ?
C6 H6A 0.96 . ?
C6 H6B 0.96 . ?
C6 H6C 0.96 . ?
C7 H7A 0.96 . ?
C7 H7B 0.96 . ?
C7 H7C 0.96 . ?
C8 H8A 0.96 . ?
C8 H8B 0.96 . ?
C8 H8C 0.96 . ?
C9 H9A 0.96 . ?
C9 H9B 0.96 . ?
C9 H9C 0.96 . ?
C10 H10A 0.96 . ?
C10 H10B 0.96 . ?
C10 H10C 0.96 . ?
C11 C12 1.393(12) . ?
C11 N1 1.46(4) . ?
C11 H11 0.93 . ?
C12 C13 1.388(11) . ?
C12 H12 0.93 . ?
C13 C12 1.388(11) 7_575 ?
C13 C14 1.474(17) . ?
C14 N2 1.372(17) . ?
C14 S1 1.657(13) 7_575 ?
C14 S1 1.657(13) . ?
N1 Ir1 2.128(11) . ?
N2 C18 1.440(18) . ?
N2 C15 1.46(2) . ?
O1 C16 1.39(2) . ?
O1 C17 1.40(2) . ?
C15 C16 1.54(3) . ?
C15 H15A 0.97 . ?
C15 H15B 0.97 . ?
C16 H16A 0.97 . ?
C16 H16B 0.97 . ?
C17 C18 1.51(2) . ?
C17 H17A 0.97 . ?
C17 H17B 0.97 . ?
C18 H18A 0.97 . ?
C18 H18B 0.97 . ?
C19 Cl2 1.717(9) . ?
C19 Cl2 1.717(9) 7_575 ?
C19 H19A 0.97 . ?
C19 H19B 0.97 . ?
Cl1 Ir1 2.413(3) . ?
Ir1 Cl1 2.413(3) 7_575 ?
S1 S1 0.56(3) 7_575 ?
